data_4307546
loop_
_publ_author_name
'Richard D. Adams'
'Erin M. Boswell'
'Burjor Captain'
'Mitul A. Patel'

_publ_section_title
;
Multiple Additions of Phenylgermanium Ligands to Tetraruthenium and
Tetraosmium Carbonyl Cluster Complexes
;
_journal_name_full 'Inorganic Chemistry'
_journal_page_first 533
_journal_page_last 540
_journal_paper_doi 10.1021/ic062039w
_journal_volume 46
_journal_year 2007
_chemical_formula_sum 'C69 H52.5 Ge6 O8.25 Os4'
_chemical_formula_weight 2209.95
_chemical_name_systematic
; 
 ? 
;
_space_group_IT_number 14
_symmetry_cell_setting monoclinic
_symmetry_space_group_name_Hall '-P 2ybc'
_symmetry_space_group_name_H-M 'P 1 21/c 1'
_atom_sites_solution_hydrogens geom
_atom_sites_solution_primary direct
_atom_sites_solution_secondary difmap
_audit_creation_method SHELXL-97
_cell_angle_alpha 90.00
_cell_angle_beta 91.8690(10)
_cell_angle_gamma 90.00
_cell_formula_units_Z 4
_cell_length_a 15.7900(6)
_cell_length_b 17.9143(7)
_cell_length_c 25.2968(10)
_cell_measurement_reflns_used 6866
_cell_measurement_temperature 294(2)
_cell_measurement_theta_max 27.68
_cell_measurement_theta_min 2.39
_cell_volume 7151.8(5)
_computing_cell_refinement 'SAINT+  V6.45 (Bruker, 2003)'
_computing_data_collection 'SMART V5.632 (Bruker, 2005)'
_computing_data_reduction 'SAINT+  V6.45'
_computing_molecular_graphics 'SHELXTL V6.1 (Sheldrick, 2000)'
_computing_publication_material 'SHELXTL V6.1'
_computing_structure_refinement 'SHELXL-97 (Sheldrick, 1997)'
_computing_structure_solution 'SHELXS-97 (Sheldrick, 1990)'
_diffrn_ambient_temperature 294(2)
_diffrn_measured_fraction_theta_full 0.999
_diffrn_measured_fraction_theta_max 0.999
_diffrn_measurement_device_type 'Bruker SMART APEX CCD diffractometer'
_diffrn_measurement_method 'omega scans'
_diffrn_radiation_monochromator graphite
_diffrn_radiation_source 'fine-focus sealed tube'
_diffrn_radiation_type MoK\a
_diffrn_radiation_wavelength 0.71073
_diffrn_reflns_av_R_equivalents 0.0410
_diffrn_reflns_av_sigmaI/netI 0.0303
_diffrn_reflns_limit_h_max 21
_diffrn_reflns_limit_h_min -21
_diffrn_reflns_limit_k_max 23
_diffrn_reflns_limit_k_min -23
_diffrn_reflns_limit_l_max 33
_diffrn_reflns_limit_l_min -33
_diffrn_reflns_number 96891
_diffrn_reflns_theta_full 28.32
_diffrn_reflns_theta_max 28.32
_diffrn_reflns_theta_min 1.29
_diffrn_standards_decay_% <1
_exptl_absorpt_coefficient_mu 9.607
_exptl_absorpt_correction_T_max 1.000
_exptl_absorpt_correction_T_min 0.569
_exptl_absorpt_correction_type multi-scan
_exptl_crystal_colour dark
_exptl_crystal_density_diffrn 2.052
_exptl_crystal_density_method 'not measured'
_exptl_crystal_description bar
_exptl_crystal_F_000 4114
_exptl_crystal_size_max 0.30
_exptl_crystal_size_mid 0.08
_exptl_crystal_size_min 0.03
_refine_diff_density_max 2.457
_refine_diff_density_min -0.741
_refine_diff_density_rms 0.253
_refine_ls_extinction_method none
_refine_ls_goodness_of_fit_ref 1.114
_refine_ls_hydrogen_treatment constr
_refine_ls_matrix_type full
_refine_ls_number_parameters 795
_refine_ls_number_reflns 17791
_refine_ls_number_restraints 7
_refine_ls_restrained_S_all 1.115
_refine_ls_R_factor_all 0.0474
_refine_ls_R_factor_gt 0.0309
_refine_ls_shift/su_max 0.002
_refine_ls_shift/su_mean 0.000
_refine_ls_structure_factor_coef Fsqd
_refine_ls_weighting_details 'calc w=1/[\s^2^(Fo^2^)+(0.0506P)^2^+7.1043P] where P=(Fo^2^+2Fc^2^)/3'
_refine_ls_weighting_scheme calc
_refine_ls_wR_factor_gt 0.0855
_refine_ls_wR_factor_ref 0.0981
_reflns_number_gt 13934
_reflns_number_total 17791
_reflns_threshold_expression >2sigma(I)
_cod_data_source_file ic062039wsi20061024_100643_5.cif
_cod_data_source_block Compound15
_cod_depositor_comments
;
The following automatic conversions were performed:
'_symmetry_cell_setting' value 'Monoclinic' changed to 'monoclinic'
according to '/home/saulius/struct/CIF-dictionaries/cif_core.dic'
dictionary named 'cif_core.dic' version 2.4.1 from
2010-06-29.

'_exptl_absorpt_correction_type' value 'Multi-scan' changed
to 'multi-scan' according to
'/home/saulius/struct/CIF-dictionaries/cif_core.dic' dictionary named
'cif_core.dic' version 2.4.1 from 2010-06-29.

Automatic conversion script
Id: cif_fix_enum 1527 2010-12-29 10:47:43Z saulius 
;
_cod_original_formula_sum 'C69 H52.50 Ge6 O8.25 Os4'
_cod_database_code 4307546

loop_
_symmetry_equiv_pos_as_xyz
'x, y, z'
'-x, y+1/2, -z+1/2'
'-x, -y, -z'
'x, -y-1/2, z-1/2'

loop_
_atom_site_label
_atom_site_type_symbol
_atom_site_fract_x
_atom_site_fract_y
_atom_site_fract_z
_atom_site_U_iso_or_equiv
_atom_site_adp_type
_atom_site_occupancy
_atom_site_symmetry_multiplicity
_atom_site_calc_flag
_atom_site_refinement_flags
_atom_site_disorder_assembly
_atom_site_disorder_group
Os1 Os 0.309002(13) 0.882207(12) 0.078160(8) 0.03234(6) Uani 1 1 d . . .
Os2 Os 0.217312(14) 0.761733(13) 0.129642(8) 0.03373(6) Uani 1 1 d . . .
Os3 Os 0.233008(13) 0.841409(12) 0.232042(8) 0.03162(6) Uani 1 1 d . . .
Os4 Os 0.323804(13) 0.962303(12) 0.179858(8) 0.03248(6) Uani 1 1 d . . .
Ge1 Ge 0.18691(4) 0.90206(3) 0.14229(2) 0.03253(12) Uani 1 1 d . . .
Ge2 Ge 0.35562(4) 0.82134(3) 0.16758(2) 0.03341(13) Uani 1 1 d . . .
Ge3 Ge 0.27485(4) 0.75613(4) 0.03845(2) 0.03906(14) Uani 1 1 d . . .
Ge4 Ge 0.14423(4) 0.72868(4) 0.21240(2) 0.03787(14) Uani 1 1 d . . .
Ge5 Ge 0.31670(4) 0.94308(4) 0.27763(2) 0.03873(14) Uani 1 1 d . . .
Ge6 Ge 0.35503(4) 1.01502(4) 0.09069(2) 0.03849(14) Uani 1 1 d . . .
O11 O 0.2111(3) 0.9539(3) -0.01347(19) 0.0659(14) Uani 1 1 d . . .
O12 O 0.4765(3) 0.8500(3) 0.0261(2) 0.0605(13) Uani 1 1 d . . .
O21 O 0.2781(4) 0.6009(3) 0.1328(2) 0.0767(17) Uani 1 1 d . . .
O22 O 0.0477(3) 0.7310(4) 0.0743(2) 0.0765(17) Uani 1 1 d . . .
O31 O 0.2890(4) 0.7620(3) 0.33312(19) 0.0698(15) Uani 1 1 d . . .
O32 O 0.0780(3) 0.9039(3) 0.28379(19) 0.0569(12) Uani 1 1 d . . .
O41 O 0.5094(3) 0.9953(3) 0.20547(19) 0.0669(15) Uani 1 1 d . . .
O42 O 0.2636(4) 1.1215(3) 0.1963(2) 0.0667(14) Uani 1 1 d . . .
O1S O 0.1293(15) 0.4227(12) 0.0819(10) 0.101(9) Uiso 0.25 1 d PD . .
C11 C 0.2488(4) 0.9255(4) 0.0204(2) 0.0452(14) Uani 1 1 d . . .
C12 C 0.4147(4) 0.8635(4) 0.0460(2) 0.0411(13) Uani 1 1 d . . .
C21 C 0.2561(4) 0.6617(4) 0.1324(3) 0.0503(16) Uani 1 1 d . . .
C22 C 0.1107(4) 0.7419(4) 0.0951(3) 0.0484(15) Uani 1 1 d . . .
C31 C 0.1367(4) 0.8799(3) 0.2646(2) 0.0401(13) Uani 1 1 d . . .
C32 C 0.2700(4) 0.7895(4) 0.2940(2) 0.0437(14) Uani 1 1 d . . .
C41 C 0.2831(4) 1.0616(4) 0.1909(3) 0.0483(15) Uani 1 1 d . . .
C42 C 0.4404(4) 0.9837(4) 0.1963(2) 0.0430(14) Uani 1 1 d . . .
C51 C 0.0781(4) 0.9497(3) 0.1272(2) 0.0355(12) Uani 1 1 d . . .
C52 C 0.0424(4) 0.9962(4) 0.1634(2) 0.0478(15) Uani 1 1 d . . .
H52 H 0.0719 1.0070 0.1949 0.057 Uiso 1 1 calc R . .
C53 C -0.0364(5) 1.0270(5) 0.1538(3) 0.063(2) Uani 1 1 d . . .
H53 H -0.0604 1.0574 0.1791 0.076 Uiso 1 1 calc R . .
C54 C -0.0798(5) 1.0127(5) 0.1065(3) 0.071(2) Uani 1 1 d . . .
H54 H -0.1336 1.0326 0.1003 0.086 Uiso 1 1 calc R . .
C55 C -0.0433(5) 0.9688(5) 0.0686(3) 0.075(3) Uani 1 1 d . . .
H55 H -0.0711 0.9611 0.0361 0.090 Uiso 1 1 calc R . .
C56 C 0.0344(4) 0.9365(4) 0.0793(2) 0.0524(17) Uani 1 1 d . . .
H56 H 0.0581 0.9055 0.0542 0.063 Uiso 1 1 calc R . .
C57 C 0.4655(4) 0.7743(3) 0.1811(2) 0.0381(13) Uani 1 1 d . . .
C58 C 0.4729(5) 0.7084(4) 0.2099(3) 0.0538(17) Uani 1 1 d . . .
H58 H 0.4249 0.6866 0.2237 0.065 Uiso 1 1 calc R . .
C59 C 0.5521(6) 0.6747(5) 0.2182(4) 0.080(3) Uani 1 1 d . . .
H59 H 0.5563 0.6299 0.2367 0.096 Uiso 1 1 calc R . .
C60 C 0.6235(6) 0.7074(6) 0.1992(4) 0.084(3) Uani 1 1 d . . .
H60 H 0.6762 0.6854 0.2053 0.100 Uiso 1 1 calc R . .
C61 C 0.6171(5) 0.7715(6) 0.1716(4) 0.082(3) Uani 1 1 d . . .
H61 H 0.6658 0.7932 0.1587 0.099 Uiso 1 1 calc R . .
C62 C 0.5385(4) 0.8062(5) 0.1620(3) 0.0588(18) Uani 1 1 d . . .
H62 H 0.5353 0.8506 0.1429 0.071 Uiso 1 1 calc R . .
C63 C 0.3734(4) 0.6938(4) 0.0229(2) 0.0453(14) Uani 1 1 d . . .
C64 C 0.4324(5) 0.6724(4) 0.0614(3) 0.0609(19) Uani 1 1 d . . .
H64 H 0.4230 0.6848 0.0964 0.073 Uiso 1 1 calc R . .
C65 C 0.5045(6) 0.6336(6) 0.0499(4) 0.081(3) Uani 1 1 d . . .
H65 H 0.5429 0.6198 0.0768 0.097 Uiso 1 1 calc R . .
C66 C 0.5190(6) 0.6152(6) -0.0017(4) 0.090(3) Uani 1 1 d . . .
H66 H 0.5675 0.5887 -0.0099 0.108 Uiso 1 1 calc R . .
C67 C 0.4620(6) 0.6358(6) -0.0410(4) 0.090(3) Uani 1 1 d . . .
H67 H 0.4719 0.6228 -0.0758 0.108 Uiso 1 1 calc R . .
C68 C 0.3907(5) 0.6753(5) -0.0296(3) 0.061(2) Uani 1 1 d . . .
H68 H 0.3534 0.6901 -0.0568 0.073 Uiso 1 1 calc R . .
C69 C 0.1922(4) 0.7368(4) -0.0205(2) 0.0490(16) Uani 1 1 d . . .
C70 C 0.1848(6) 0.6636(5) -0.0386(4) 0.075(2) Uani 1 1 d . . .
H70 H 0.2189 0.6264 -0.0235 0.091 Uiso 1 1 calc R . .
C71 C 0.1269(6) 0.6460(5) -0.0786(4) 0.088(3) Uani 1 1 d . . .
H71 H 0.1231 0.5970 -0.0906 0.105 Uiso 1 1 calc R . .
C72 C 0.0754(6) 0.6988(6) -0.1010(3) 0.078(3) Uani 1 1 d . . .
H72 H 0.0370 0.6863 -0.1282 0.093 Uiso 1 1 calc R . .
C73 C 0.0809(6) 0.7698(6) -0.0830(4) 0.088(3) Uani 1 1 d . . .
H73 H 0.0456 0.8064 -0.0977 0.106 Uiso 1 1 calc R . .
C74 C 0.1389(6) 0.7884(5) -0.0427(3) 0.075(2) Uani 1 1 d . . .
H74 H 0.1414 0.8374 -0.0306 0.090 Uiso 1 1 calc R . .
C75 C 0.1709(4) 0.6273(4) 0.2369(2) 0.0448(14) Uani 1 1 d . . .
C76 C 0.2462(5) 0.6071(4) 0.2621(3) 0.0621(19) Uani 1 1 d . . .
H76 H 0.2834 0.6439 0.2745 0.075 Uiso 1 1 calc R . .
C77 C 0.2671(6) 0.5326(5) 0.2692(4) 0.075(2) Uani 1 1 d . . .
H77 H 0.3176 0.5198 0.2869 0.090 Uiso 1 1 calc R . .
C78 C 0.2144(7) 0.4781(5) 0.2505(4) 0.079(3) Uani 1 1 d . . .
H78 H 0.2301 0.4283 0.2543 0.095 Uiso 1 1 calc R . .
C79 C 0.1400(6) 0.4956(5) 0.2266(4) 0.077(2) Uani 1 1 d . . .
H79 H 0.1038 0.4577 0.2148 0.092 Uiso 1 1 calc R . .
C80 C 0.1165(5) 0.5702(4) 0.2194(3) 0.0583(18) Uani 1 1 d . . .
H80 H 0.0647 0.5818 0.2028 0.070 Uiso 1 1 calc R . .
C81 C 0.0227(4) 0.7427(4) 0.2209(3) 0.0462(15) Uani 1 1 d . . .
C82 C -0.0262(4) 0.7898(4) 0.1896(3) 0.0567(18) Uani 1 1 d . . .
H82 H -0.0027 0.8136 0.1609 0.068 Uiso 1 1 calc R . .
C83 C -0.1121(5) 0.8022(5) 0.2011(4) 0.077(3) Uani 1 1 d . . .
H83 H -0.1456 0.8324 0.1791 0.093 Uiso 1 1 calc R . .
C84 C -0.1464(5) 0.7694(5) 0.2450(4) 0.080(3) Uani 1 1 d . . .
H84 H -0.2024 0.7788 0.2530 0.096 Uiso 1 1 calc R . .
C85 C -0.0981(6) 0.7229(6) 0.2768(4) 0.078(3) Uani 1 1 d . . .
H85 H -0.1217 0.7003 0.3060 0.093 Uiso 1 1 calc R . .
C86 C -0.0137(5) 0.7098(5) 0.2655(3) 0.0618(19) Uani 1 1 d . . .
H86 H 0.0190 0.6789 0.2875 0.074 Uiso 1 1 calc R . .
C87 C 0.4272(4) 0.9234(4) 0.3106(2) 0.0492(16) Uani 1 1 d . . .
C88 C 0.4701(5) 0.8570(5) 0.3045(3) 0.065(2) Uani 1 1 d . . .
H88 H 0.4410 0.8160 0.2904 0.077 Uiso 1 1 calc R . .
C89 C 0.5566(6) 0.8495(8) 0.3189(4) 0.104(4) Uani 1 1 d . . .
H89 H 0.5857 0.8050 0.3142 0.124 Uiso 1 1 calc R . .
C90 C 0.5978(7) 0.9151(10) 0.3417(4) 0.119(5) Uani 1 1 d . . .
H90 H 0.6555 0.9135 0.3505 0.142 Uiso 1 1 calc R . .
C91 C 0.5534(8) 0.9788(8) 0.3504(4) 0.106(4) Uani 1 1 d . . .
H91 H 0.5798 1.0191 0.3674 0.127 Uiso 1 1 calc R . .
C92 C 0.4706(5) 0.9837(5) 0.3344(3) 0.071(2) Uani 1 1 d . . .
H92 H 0.4418 1.0284 0.3393 0.085 Uiso 1 1 calc R . .
C93 C 0.2576(4) 1.0092(4) 0.3258(2) 0.0490(16) Uani 1 1 d . . .
C94 C 0.1924(5) 1.0552(4) 0.3092(3) 0.0593(19) Uani 1 1 d . . .
H94 H 0.1765 1.0565 0.2735 0.071 Uiso 1 1 calc R . .
C95 C 0.1501(6) 1.0991(5) 0.3440(4) 0.079(3) Uani 1 1 d . . .
H95 H 0.1054 1.1291 0.3318 0.094 Uiso 1 1 calc R . .
C96 C 0.1727(8) 1.0990(6) 0.3950(4) 0.102(4) Uani 1 1 d . . .
H96 H 0.1452 1.1301 0.4184 0.123 Uiso 1 1 calc R . .
C97 C 0.2378(8) 1.0523(7) 0.4135(4) 0.104(4) Uani 1 1 d . . .
H97 H 0.2524 1.0513 0.4494 0.125 Uiso 1 1 calc R . .
C98 C 0.2807(6) 1.0077(5) 0.3791(3) 0.075(2) Uani 1 1 d . . .
H98 H 0.3245 0.9769 0.3914 0.090 Uiso 1 1 calc R . .
C99 C 0.2818(5) 1.0901(4) 0.0561(3) 0.0499(16) Uani 1 1 d . . .
C100 C 0.1963(5) 1.0982(4) 0.0674(3) 0.0614(19) Uani 1 1 d . . .
H100 H 0.1739 1.0711 0.0950 0.074 Uiso 1 1 calc R . .
C101 C 0.1445(6) 1.1456(5) 0.0381(5) 0.086(3) Uani 1 1 d . . .
H101 H 0.0884 1.1518 0.0472 0.104 Uiso 1 1 calc R . .
C102 C 0.1749(9) 1.1841(6) -0.0047(5) 0.113(4) Uani 1 1 d . . .
H102 H 0.1396 1.2153 -0.0249 0.135 Uiso 1 1 calc R . .
C103 C 0.2588(8) 1.1752(6) -0.0167(4) 0.109(4) Uani 1 1 d . . .
H103 H 0.2796 1.1997 -0.0460 0.131 Uiso 1 1 calc R . .
C104 C 0.3133(6) 1.1304(5) 0.0140(3) 0.074(2) Uani 1 1 d . . .
H104 H 0.3704 1.1274 0.0064 0.089 Uiso 1 1 calc R . .
C105 C 0.4705(4) 1.0538(4) 0.0875(2) 0.0467(15) Uani 1 1 d . . .
C106 C 0.4827(5) 1.1279(5) 0.1025(3) 0.063(2) Uani 1 1 d . . .
H106 H 0.4358 1.1580 0.1079 0.075 Uiso 1 1 calc R . .
C107 C 0.5630(6) 1.1576(5) 0.1096(3) 0.073(2) Uani 1 1 d . . .
H107 H 0.5697 1.2072 0.1199 0.088 Uiso 1 1 calc R . .
C108 C 0.6315(5) 1.1151(5) 0.1016(3) 0.074(3) Uani 1 1 d . . .
H108 H 0.6854 1.1355 0.1062 0.088 Uiso 1 1 calc R . .
C109 C 0.6227(5) 1.0415(5) 0.0867(3) 0.068(2) Uani 1 1 d . . .
H109 H 0.6704 1.0125 0.0813 0.082 Uiso 1 1 calc R . .
C110 C 0.5411(5) 1.0104(4) 0.0797(3) 0.0559(17) Uani 1 1 d . . .
H110 H 0.5350 0.9607 0.0697 0.067 Uiso 1 1 calc R . .
C1S C 0.203(2) 0.3145(14) 0.1070(13) 0.079(10) Uiso 0.25 1 d PD . .
H1S1 H 0.2056 0.3322 0.1429 0.118 Uiso 0.25 1 calc PR . .
H1S2 H 0.2536 0.2863 0.1004 0.118 Uiso 0.25 1 calc PR . .
H1S3 H 0.1545 0.2833 0.1016 0.118 Uiso 0.25 1 calc PR . .
C2S C 0.1979(17) 0.3797(14) 0.0699(12) 0.076(9) Uiso 0.25 1 d PD . .
H2S1 H 0.2493 0.4092 0.0733 0.091 Uiso 0.25 1 calc PR . .
H2S2 H 0.1920 0.3621 0.0338 0.091 Uiso 0.25 1 calc PR . .
C3S C 0.125(2) 0.4843(15) 0.0500(12) 0.088(11) Uiso 0.25 1 d PD . .
H3S1 H 0.1141 0.4690 0.0136 0.105 Uiso 0.25 1 calc PR . .
H3S2 H 0.1782 0.5109 0.0520 0.105 Uiso 0.25 1 calc PR . .
C4S C 0.0555(18) 0.5344(13) 0.0668(12) 0.066(8) Uiso 0.25 1 d PD . .
H4S1 H 0.0137 0.5390 0.0386 0.099 Uiso 0.25 1 calc PR . .
H4S2 H 0.0784 0.5827 0.0753 0.099 Uiso 0.25 1 calc PR . .
H4S3 H 0.0298 0.5138 0.0975 0.099 Uiso 0.25 1 calc PR . .

loop_
_atom_site_aniso_label
_atom_site_aniso_U_11
_atom_site_aniso_U_22
_atom_site_aniso_U_33
_atom_site_aniso_U_23
_atom_site_aniso_U_13
_atom_site_aniso_U_12
Os1 0.03154(11) 0.03663(12) 0.02884(11) 0.00303(8) 0.00081(8) 0.00203(9)
Os2 0.03273(12) 0.03468(12) 0.03376(11) 0.00092(9) 0.00062(9) 0.00039(9)
Os3 0.02969(11) 0.03522(12) 0.02990(11) 0.00369(8) 0.00028(8) -0.00020(8)
Os4 0.03106(11) 0.03518(12) 0.03120(11) 0.00235(8) 0.00113(8) -0.00118(9)
Ge1 0.0285(3) 0.0363(3) 0.0327(3) 0.0028(2) -0.0015(2) 0.0040(2)
Ge2 0.0279(3) 0.0383(3) 0.0340(3) 0.0034(2) -0.0007(2) 0.0042(2)
Ge3 0.0412(3) 0.0431(3) 0.0328(3) -0.0036(3) -0.0002(2) 0.0020(3)
Ge4 0.0342(3) 0.0382(3) 0.0414(3) 0.0043(3) 0.0037(2) -0.0037(3)
Ge5 0.0412(3) 0.0445(4) 0.0303(3) 0.0003(3) -0.0010(2) -0.0054(3)
Ge6 0.0405(3) 0.0381(3) 0.0371(3) 0.0067(3) 0.0047(3) -0.0017(3)
O11 0.071(3) 0.074(4) 0.051(3) 0.019(3) -0.019(2) 0.011(3)
O12 0.045(3) 0.074(3) 0.064(3) -0.009(3) 0.022(2) -0.002(2)
O21 0.092(4) 0.047(3) 0.093(4) 0.011(3) 0.031(3) 0.022(3)
O22 0.045(3) 0.106(5) 0.078(4) -0.023(3) -0.011(3) -0.014(3)
O31 0.097(4) 0.068(3) 0.044(3) 0.016(2) -0.011(3) 0.004(3)
O32 0.046(3) 0.067(3) 0.058(3) -0.004(2) 0.014(2) 0.008(2)
O41 0.040(3) 0.104(4) 0.056(3) 0.012(3) -0.008(2) -0.020(3)
O42 0.081(4) 0.042(3) 0.077(4) -0.004(3) 0.007(3) 0.014(3)
C11 0.042(3) 0.052(4) 0.042(3) 0.003(3) -0.001(3) 0.006(3)
C12 0.039(3) 0.047(3) 0.037(3) 0.000(3) 0.004(3) 0.000(3)
C21 0.054(4) 0.044(4) 0.054(4) 0.002(3) 0.012(3) 0.011(3)
C22 0.047(4) 0.052(4) 0.046(4) -0.010(3) -0.001(3) -0.003(3)
C31 0.044(3) 0.042(3) 0.034(3) 0.007(2) 0.003(3) -0.001(3)
C32 0.045(3) 0.046(4) 0.040(3) 0.003(3) -0.002(3) 0.001(3)
C41 0.051(4) 0.051(4) 0.042(3) 0.002(3) 0.005(3) -0.001(3)
C42 0.039(3) 0.052(4) 0.038(3) 0.002(3) 0.001(3) -0.006(3)
C51 0.035(3) 0.039(3) 0.032(3) 0.006(2) -0.002(2) 0.005(2)
C52 0.053(4) 0.052(4) 0.038(3) -0.004(3) -0.003(3) 0.015(3)
C53 0.062(5) 0.079(5) 0.049(4) -0.009(4) -0.001(3) 0.037(4)
C54 0.049(4) 0.102(7) 0.062(5) -0.006(4) -0.009(3) 0.040(4)
C55 0.064(5) 0.100(7) 0.060(5) -0.013(5) -0.030(4) 0.030(5)
C56 0.051(4) 0.066(5) 0.040(3) -0.011(3) -0.009(3) 0.018(3)
C57 0.034(3) 0.042(3) 0.038(3) -0.003(2) -0.003(2) 0.009(2)
C58 0.057(4) 0.048(4) 0.056(4) 0.004(3) -0.009(3) 0.006(3)
C59 0.087(7) 0.055(5) 0.097(7) 0.008(5) -0.029(5) 0.025(5)
C60 0.058(5) 0.092(7) 0.100(7) 0.004(6) -0.015(5) 0.030(5)
C61 0.038(4) 0.120(8) 0.089(6) 0.015(6) 0.007(4) 0.017(5)
C62 0.044(4) 0.068(5) 0.064(4) 0.012(4) 0.004(3) 0.006(3)
C63 0.051(4) 0.040(3) 0.045(3) 0.002(3) 0.006(3) 0.002(3)
C64 0.064(5) 0.073(5) 0.046(4) -0.001(3) 0.001(3) 0.018(4)
C65 0.063(5) 0.110(8) 0.069(5) 0.007(5) -0.002(4) 0.034(5)
C66 0.080(7) 0.111(8) 0.080(6) -0.013(6) 0.015(5) 0.043(6)
C67 0.092(7) 0.121(8) 0.059(5) -0.026(5) 0.012(5) 0.036(6)
C68 0.065(5) 0.074(5) 0.045(4) -0.006(4) 0.007(3) 0.017(4)
C69 0.050(4) 0.061(4) 0.036(3) -0.005(3) -0.002(3) -0.005(3)
C70 0.087(6) 0.057(5) 0.080(6) -0.006(4) -0.030(5) -0.005(4)
C71 0.093(7) 0.069(6) 0.099(7) -0.026(5) -0.030(6) -0.006(5)
C72 0.064(5) 0.104(7) 0.063(5) -0.021(5) -0.021(4) -0.002(5)
C73 0.091(7) 0.097(7) 0.074(6) -0.016(5) -0.035(5) 0.019(6)
C74 0.084(6) 0.069(5) 0.070(5) -0.017(4) -0.032(4) 0.013(5)
C75 0.052(4) 0.042(3) 0.041(3) 0.004(3) 0.011(3) -0.003(3)
C76 0.059(5) 0.051(4) 0.076(5) 0.002(4) -0.010(4) 0.001(4)
C77 0.073(6) 0.059(5) 0.092(6) 0.024(5) -0.002(5) 0.020(4)
C78 0.096(7) 0.047(5) 0.096(7) 0.009(5) 0.019(6) 0.001(5)
C79 0.092(7) 0.050(5) 0.089(6) -0.001(4) 0.008(5) -0.016(5)
C80 0.058(4) 0.053(4) 0.064(5) 0.000(3) 0.002(4) -0.009(3)
C81 0.036(3) 0.042(3) 0.060(4) -0.007(3) 0.007(3) -0.008(3)
C82 0.042(4) 0.050(4) 0.079(5) -0.002(4) 0.009(3) 0.001(3)
C83 0.045(4) 0.064(5) 0.123(8) -0.013(5) -0.007(5) 0.004(4)
C84 0.046(5) 0.085(6) 0.112(8) -0.020(6) 0.032(5) -0.009(4)
C85 0.058(5) 0.086(6) 0.090(6) 0.000(5) 0.035(5) -0.012(5)
C86 0.057(5) 0.067(5) 0.062(5) -0.003(4) 0.014(4) -0.009(4)
C87 0.047(4) 0.067(4) 0.033(3) 0.008(3) -0.006(3) -0.014(3)
C88 0.048(4) 0.098(6) 0.046(4) 0.002(4) -0.009(3) -0.001(4)
C89 0.055(6) 0.185(13) 0.071(6) 0.013(7) -0.003(5) 0.033(7)
C90 0.051(6) 0.232(17) 0.072(6) 0.020(9) -0.015(5) -0.043(8)
C91 0.086(8) 0.138(11) 0.092(8) 0.027(8) -0.035(6) -0.058(7)
C92 0.069(5) 0.087(6) 0.056(4) 0.016(4) -0.016(4) -0.033(5)
C93 0.058(4) 0.050(4) 0.040(3) -0.009(3) 0.008(3) -0.012(3)
C94 0.061(5) 0.066(5) 0.052(4) -0.006(4) 0.013(3) -0.007(4)
C95 0.087(7) 0.077(6) 0.073(6) -0.009(5) 0.019(5) 0.006(5)
C96 0.136(10) 0.094(8) 0.079(7) -0.025(6) 0.026(7) 0.022(7)
C97 0.155(11) 0.115(9) 0.044(5) -0.025(5) 0.017(6) -0.008(8)
C98 0.101(7) 0.078(6) 0.045(4) -0.012(4) 0.007(4) 0.007(5)
C99 0.058(4) 0.041(4) 0.050(4) 0.007(3) 0.000(3) 0.001(3)
C100 0.061(5) 0.051(4) 0.072(5) 0.012(4) -0.001(4) 0.009(4)
C101 0.063(6) 0.069(6) 0.126(9) 0.003(6) -0.010(5) 0.021(5)
C102 0.124(10) 0.080(7) 0.132(10) 0.042(7) -0.027(8) 0.029(7)
C103 0.132(10) 0.107(8) 0.089(7) 0.062(6) 0.001(7) 0.031(8)
C104 0.078(6) 0.074(6) 0.070(5) 0.028(4) 0.009(4) 0.010(5)
C105 0.056(4) 0.049(4) 0.035(3) 0.004(3) 0.003(3) -0.018(3)
C106 0.065(5) 0.066(5) 0.058(4) -0.006(4) 0.008(4) -0.013(4)
C107 0.078(6) 0.069(5) 0.072(5) -0.014(4) 0.011(4) -0.033(5)
C108 0.057(5) 0.098(7) 0.066(5) -0.008(5) 0.007(4) -0.039(5)
C109 0.056(5) 0.082(6) 0.067(5) 0.000(4) 0.015(4) -0.018(4)
C110 0.053(4) 0.056(4) 0.060(4) 0.001(3) 0.008(3) -0.011(3)

loop_
_atom_type_symbol
_atom_type_description
_atom_type_scat_dispersion_real
_atom_type_scat_dispersion_imag
_atom_type_scat_source
C C 0.0033 0.0016 'International Tables Vol C Tables 4.2.6.8 and 6.1.1.4'
H H 0.0000 0.0000 'International Tables Vol C Tables 4.2.6.8 and 6.1.1.4'
O O 0.0106 0.0060 'International Tables Vol C Tables 4.2.6.8 and 6.1.1.4'
Ge Ge 0.1547 1.8001 'International Tables Vol C Tables 4.2.6.8 and 6.1.1.4'
Os Os -1.2165 7.6030 'International Tables Vol C Tables 4.2.6.8 and 6.1.1.4'

loop_
_geom_angle_atom_site_label_1
_geom_angle_atom_site_label_2
_geom_angle_atom_site_label_3
_geom_angle
_geom_angle_site_symmetry_1
_geom_angle_site_symmetry_3
_geom_angle_publ_flag
C11 Os1 C12 99.6(3) . . ?
C11 Os1 Ge6 81.0(2) . . ?
C12 Os1 Ge6 88.09(19) . . ?
C11 Os1 Ge3 87.9(2) . . ?
C12 Os1 Ge3 81.47(19) . . ?
Ge6 Os1 Ge3 163.34(2) . . ?
C11 Os1 Ge1 93.6(2) . . ?
C12 Os1 Ge1 166.33(18) . . ?
Ge6 Os1 Ge1 90.52(2) . . ?
Ge3 Os1 Ge1 102.65(2) . . ?
C11 Os1 Ge2 166.0(2) . . ?
C12 Os1 Ge2 94.06(18) . . ?
Ge6 Os1 Ge2 102.47(2) . . ?
Ge3 Os1 Ge2 91.24(2) . . ?
Ge1 Os1 Ge2 72.963(19) . . ?
C11 Os1 Os2 113.8(2) . . ?
C12 Os1 Os2 120.78(19) . . ?
Ge6 Os1 Os2 142.138(17) . . ?
Ge3 Os1 Os2 54.188(16) . . ?
Ge1 Os1 Os2 55.420(15) . . ?
Ge2 Os1 Os2 55.465(15) . . ?
C11 Os1 Os4 120.0(2) . . ?
C12 Os1 Os4 114.32(18) . . ?
Ge6 Os1 Os4 54.049(15) . . ?
Ge3 Os1 Os4 142.456(17) . . ?
Ge1 Os1 Os4 54.888(14) . . ?
Ge2 Os1 Os4 55.387(15) . . ?
Os2 Os1 Os4 89.822(8) . . ?
C21 Os2 C22 96.9(3) . . ?
C21 Os2 Ge4 84.4(2) . . ?
C22 Os2 Ge4 85.1(2) . . ?
C21 Os2 Ge3 82.5(2) . . ?
C22 Os2 Ge3 85.0(2) . . ?
Ge4 Os2 Ge3 162.46(2) . . ?
C21 Os2 Ge1 168.0(2) . . ?
C22 Os2 Ge1 94.2(2) . . ?
Ge4 Os2 Ge1 91.96(2) . . ?
Ge3 Os2 Ge1 103.14(2) . . ?
C21 Os2 Ge2 96.3(2) . . ?
C22 Os2 Ge2 165.9(2) . . ?
Ge4 Os2 Ge2 101.23(2) . . ?
Ge3 Os2 Ge2 91.77(2) . . ?
Ge1 Os2 Ge2 73.158(19) . . ?
C21 Os2 Os1 123.3(2) . . ?
C22 Os2 Os1 112.1(2) . . ?
Ge4 Os2 Os1 142.867(18) . . ?
Ge3 Os2 Os1 54.644(16) . . ?
Ge1 Os2 Os1 55.522(14) . . ?
Ge2 Os2 Os1 55.745(14) . . ?
C21 Os2 Os3 114.0(2) . . ?
C22 Os2 Os3 122.6(2) . . ?
Ge4 Os2 Os3 53.702(16) . . ?
Ge3 Os2 Os3 143.251(18) . . ?
Ge1 Os2 Os3 55.436(14) . . ?
Ge2 Os2 Os3 55.321(14) . . ?
Os1 Os2 Os3 90.304(9) . . ?
C31 Os3 C32 92.9(3) . . ?
C31 Os3 Ge4 85.83(19) . . ?
C32 Os3 Ge4 85.6(2) . . ?
C31 Os3 Ge5 87.35(19) . . ?
C32 Os3 Ge5 80.4(2) . . ?
Ge4 Os3 Ge5 164.10(2) . . ?
C31 Os3 Ge2 162.59(17) . . ?
C32 Os3 Ge2 103.60(19) . . ?
Ge4 Os3 Ge2 100.84(2) . . ?
Ge5 Os3 Ge2 89.82(2) . . ?
C31 Os3 Ge1 91.22(17) . . ?
C32 Os3 Ge1 174.8(2) . . ?
Ge4 Os3 Ge1 91.42(2) . . ?
Ge5 Os3 Ge1 103.08(2) . . ?
Ge2 Os3 Ge1 72.702(19) . . ?
C31 Os3 Os4 109.83(18) . . ?
C32 Os3 Os4 126.2(2) . . ?
Ge4 Os3 Os4 141.822(17) . . ?
Ge5 Os3 Os4 54.075(15) . . ?
Ge2 Os3 Os4 55.564(15) . . ?
Ge1 Os3 Os4 54.945(14) . . ?
C31 Os3 Os2 120.87(19) . . ?
C32 Os3 Os2 120.1(2) . . ?
Ge4 Os3 Os2 53.567(15) . . ?
Ge5 Os3 Os2 141.253(17) . . ?
Ge2 Os3 Os2 55.017(14) . . ?
Ge1 Os3 Os2 54.853(14) . . ?
Os4 Os3 Os2 89.450(8) . . ?
C42 Os4 C41 96.2(3) . . ?
C42 Os4 Ge5 83.52(18) . . ?
C41 Os4 Ge5 87.59(19) . . ?
C42 Os4 Ge6 84.45(18) . . ?
C41 Os4 Ge6 81.83(19) . . ?
Ge5 Os4 Ge6 163.03(2) . . ?
C42 Os4 Ge1 163.0(2) . . ?
C41 Os4 Ge1 99.3(2) . . ?
Ge5 Os4 Ge1 104.08(2) . . ?
Ge6 Os4 Ge1 90.76(2) . . ?
C42 Os4 Ge2 91.9(2) . . ?
C41 Os4 Ge2 171.3(2) . . ?
Ge5 Os4 Ge2 89.97(2) . . ?
Ge6 Os4 Ge2 102.36(2) . . ?
Ge1 Os4 Ge2 73.200(19) . . ?
C42 Os4 Os3 122.11(19) . . ?
C41 Os4 Os3 116.7(2) . . ?
Ge5 Os4 Os3 54.249(16) . . ?
Ge6 Os4 Os3 142.692(17) . . ?
Ge1 Os4 Os3 55.886(14) . . ?
Ge2 Os4 Os3 55.606(14) . . ?
C42 Os4 Os1 109.59(19) . . ?
C41 Os4 Os1 124.2(2) . . ?
Ge5 Os4 Os1 142.216(18) . . ?
Ge6 Os4 Os1 53.918(16) . . ?
Ge1 Os4 Os1 55.337(14) . . ?
Ge2 Os4 Os1 55.401(14) . . ?
Os3 Os4 Os1 90.422(9) . . ?
C51 Ge1 Os4 127.97(18) . . ?
C51 Ge1 Os2 124.72(18) . . ?
Os4 Ge1 Os2 107.29(2) . . ?
C51 Ge1 Os1 127.54(16) . . ?
Os4 Ge1 Os1 69.775(16) . . ?
Os2 Ge1 Os1 69.058(16) . . ?
C51 Ge1 Os3 125.12(16) . . ?
Os4 Ge1 Os3 69.169(15) . . ?
Os2 Ge1 Os3 69.712(16) . . ?
Os1 Ge1 Os3 107.30(2) . . ?
C57 Ge2 Os2 128.49(18) . . ?
C57 Ge2 Os4 125.06(18) . . ?
Os2 Ge2 Os4 106.35(2) . . ?
C57 Ge2 Os1 124.07(18) . . ?
Os2 Ge2 Os1 68.791(16) . . ?
Os4 Ge2 Os1 69.211(16) . . ?
C57 Ge2 Os3 128.85(18) . . ?
Os2 Ge2 Os3 69.662(16) . . ?
Os4 Ge2 Os3 68.831(16) . . ?
Os1 Ge2 Os3 107.04(2) . . ?
C63 Ge3 C69 104.9(3) . . ?
C63 Ge3 Os2 121.30(18) . . ?
C69 Ge3 Os2 116.7(2) . . ?
C63 Ge3 Os1 115.3(2) . . ?
C69 Ge3 Os1 125.7(2) . . ?
Os2 Ge3 Os1 71.168(17) . . ?
C81 Ge4 C75 106.6(3) . . ?
C81 Ge4 Os2 123.0(2) . . ?
C75 Ge4 Os2 112.67(18) . . ?
C81 Ge4 Os3 114.85(19) . . ?
C75 Ge4 Os3 124.9(2) . . ?
Os2 Ge4 Os3 72.731(18) . . ?
C87 Ge5 C93 106.4(3) . . ?
C87 Ge5 Os4 112.40(19) . . ?
C93 Ge5 Os4 124.7(2) . . ?
C87 Ge5 Os3 121.2(2) . . ?
C93 Ge5 Os3 118.1(2) . . ?
Os4 Ge5 Os3 71.676(17) . . ?
C105 Ge6 C99 106.0(3) . . ?
C105 Ge6 Os1 126.8(2) . . ?
C99 Ge6 Os1 115.5(2) . . ?
C105 Ge6 Os4 112.44(18) . . ?
C99 Ge6 Os4 121.9(2) . . ?
Os1 Ge6 Os4 72.033(18) . . ?
C3S O1S C2S 110.6(10) . . ?
O11 C11 Os1 177.4(6) . . ?
O12 C12 Os1 177.5(6) . . ?
O21 C21 Os2 178.2(7) . . ?
O22 C22 Os2 179.0(7) . . ?
O32 C31 Os3 179.2(6) . . ?
O31 C32 Os3 175.1(6) . . ?
O42 C41 Os4 175.9(6) . . ?
O41 C42 Os4 178.8(7) . . ?
C52 C51 C56 118.7(6) . . ?
C52 C51 Ge1 121.0(4) . . ?
C56 C51 Ge1 120.3(4) . . ?
C51 C52 C53 121.0(6) . . ?
C52 C53 C54 119.9(6) . . ?
C55 C54 C53 120.0(7) . . ?
C56 C55 C54 119.5(7) . . ?
C55 C56 C51 120.8(6) . . ?
C62 C57 C58 118.5(6) . . ?
C62 C57 Ge2 120.3(5) . . ?
C58 C57 Ge2 121.2(5) . . ?
C57 C58 C59 120.3(7) . . ?
C60 C59 C58 120.3(8) . . ?
C61 C60 C59 119.9(8) . . ?
C60 C61 C62 121.2(9) . . ?
C57 C62 C61 119.8(7) . . ?
C64 C63 C68 117.0(6) . . ?
C64 C63 Ge3 122.5(5) . . ?
C68 C63 Ge3 120.2(5) . . ?
C65 C64 C63 122.6(7) . . ?
C66 C65 C64 119.1(8) . . ?
C67 C66 C65 120.0(8) . . ?
C68 C67 C66 120.8(8) . . ?
C67 C68 C63 120.6(7) . . ?
C74 C69 C70 117.4(7) . . ?
C74 C69 Ge3 125.2(6) . . ?
C70 C69 Ge3 117.2(6) . . ?
C71 C70 C69 120.2(8) . . ?
C72 C71 C70 121.3(9) . . ?
C73 C72 C71 119.0(8) . . ?
C72 C73 C74 120.4(9) . . ?
C69 C74 C73 121.7(8) . . ?
C76 C75 C80 117.7(7) . . ?
C76 C75 Ge4 124.2(5) . . ?
C80 C75 Ge4 117.0(5) . . ?
C75 C76 C77 120.7(8) . . ?
C78 C77 C76 120.4(8) . . ?
C79 C78 C77 120.5(8) . . ?
C78 C79 C80 120.5(8) . . ?
C79 C80 C75 120.0(8) . . ?
C82 C81 C86 118.7(7) . . ?
C82 C81 Ge4 123.4(5) . . ?
C86 C81 Ge4 117.5(5) . . ?
C81 C82 C83 120.1(8) . . ?
C84 C83 C82 120.1(9) . . ?
C85 C84 C83 120.3(8) . . ?
C84 C85 C86 119.9(8) . . ?
C85 C86 C81 120.8(8) . . ?
C88 C87 C92 118.5(7) . . ?
C88 C87 Ge5 123.0(5) . . ?
C92 C87 Ge5 117.7(6) . . ?
C87 C88 C89 121.9(9) . . ?
C88 C89 C90 116.3(11) . . ?
C91 C90 C89 121.1(10) . . ?
C92 C91 C90 120.1(11) . . ?
C91 C92 C87 122.0(10) . . ?
C94 C93 C98 118.7(7) . . ?
C94 C93 Ge5 122.7(5) . . ?
C98 C93 Ge5 118.6(6) . . ?
C95 C94 C93 121.6(8) . . ?
C96 C95 C94 120.1(10) . . ?
C95 C96 C97 120.0(9) . . ?
C98 C97 C96 120.6(9) . . ?
C97 C98 C93 119.0(9) . . ?
C104 C99 C100 118.3(7) . . ?
C104 C99 Ge6 118.5(6) . . ?
C100 C99 Ge6 122.7(5) . . ?
C101 C100 C99 121.0(8) . . ?
C100 C101 C102 120.9(10) . . ?
C103 C102 C101 118.4(9) . . ?
C102 C103 C104 121.6(10) . . ?
C99 C104 C103 119.7(9) . . ?
C110 C105 C106 118.1(7) . . ?
C110 C105 Ge6 124.4(5) . . ?
C106 C105 Ge6 116.6(6) . . ?
C107 C106 C105 121.4(8) . . ?
C108 C107 C106 120.2(8) . . ?
C107 C108 C109 120.6(8) . . ?
C108 C109 C110 119.9(8) . . ?
C105 C110 C109 119.9(7) . . ?
O1S C2S C1S 109.3(10) . . ?
O1S C3S C4S 110.1(10) . . ?

loop_
_geom_bond_atom_site_label_1
_geom_bond_atom_site_label_2
_geom_bond_distance
_geom_bond_site_symmetry_2
_geom_bond_publ_flag
Os1 C11 1.883(6) . ?
Os1 C12 1.910(6) . ?
Os1 Ge6 2.5049(7) . ?
Os1 Ge3 2.5230(7) . ?
Os1 Ge1 2.5844(6) . ?
Os1 Ge2 2.5959(6) . ?
Os1 Os2 2.9280(3) . ?
Os1 Os4 2.9483(3) . ?
Os2 C21 1.894(7) . ?
Os2 C22 1.904(7) . ?
Os2 Ge4 2.4946(6) . ?
Os2 Ge3 2.5087(6) . ?
Os2 Ge1 2.5812(6) . ?
Os2 Ge2 2.5872(6) . ?
Os2 Os3 2.9609(3) . ?
Os3 C31 1.883(6) . ?
Os3 C32 1.898(6) . ?
Os3 Ge4 2.4990(7) . ?
Os3 Ge5 2.5088(7) . ?
Os3 Ge2 2.5968(6) . ?
Os3 Ge1 2.5996(6) . ?
Os3 Os4 2.9346(3) . ?
Os4 C42 1.912(6) . ?
Os4 C41 1.916(7) . ?
Os4 Ge5 2.5033(6) . ?
Os4 Ge6 2.5091(6) . ?
Os4 Ge1 2.5703(6) . ?
Os4 Ge2 2.5955(6) . ?
Ge1 C51 1.944(6) . ?
Ge2 C57 1.949(6) . ?
Ge3 C63 1.965(6) . ?
Ge3 C69 1.980(6) . ?
Ge4 C81 1.954(6) . ?
Ge4 C75 1.960(6) . ?
Ge5 C87 1.941(7) . ?
Ge5 C93 1.958(7) . ?
Ge6 C105 1.955(7) . ?
Ge6 C99 1.961(7) . ?
O11 C11 1.148(7) . ?
O12 C12 1.139(7) . ?
O21 C21 1.143(8) . ?
O22 C22 1.129(8) . ?
O31 C32 1.138(7) . ?
O32 C31 1.144(7) . ?
O41 C42 1.126(7) . ?
O42 C41 1.125(8) . ?
O1S C3S 1.367(10) . ?
O1S C2S 1.370(10) . ?
C51 C52 1.372(8) . ?
C51 C56 1.396(8) . ?
C52 C53 1.376(9) . ?
C53 C54 1.383(10) . ?
C54 C55 1.381(11) . ?
C55 C56 1.376(10) . ?
C57 C62 1.388(9) . ?
C57 C58 1.390(9) . ?
C58 C59 1.398(11) . ?
C59 C60 1.372(13) . ?
C60 C61 1.345(13) . ?
C61 C62 1.403(10) . ?
C63 C64 1.379(9) . ?
C63 C68 1.404(9) . ?
C64 C65 1.373(11) . ?
C65 C66 1.373(12) . ?
C66 C67 1.369(13) . ?
C67 C68 1.369(11) . ?
C69 C74 1.359(10) . ?
C69 C70 1.393(10) . ?
C70 C71 1.378(11) . ?
C71 C72 1.359(13) . ?
C72 C73 1.353(13) . ?
C73 C74 1.388(11) . ?
C75 C76 1.380(10) . ?
C75 C80 1.399(9) . ?
C76 C77 1.386(11) . ?
C77 C78 1.357(13) . ?
C78 C79 1.340(13) . ?
C79 C80 1.398(11) . ?
C81 C82 1.377(10) . ?
C81 C86 1.411(10) . ?
C82 C83 1.414(10) . ?
C83 C84 1.382(13) . ?
C84 C85 1.371(13) . ?
C85 C86 1.393(11) . ?
C87 C88 1.381(11) . ?
C87 C92 1.404(10) . ?
C88 C89 1.410(11) . ?
C89 C90 1.453(18) . ?
C90 C91 1.362(18) . ?
C91 C92 1.359(13) . ?
C93 C94 1.373(10) . ?
C93 C98 1.385(10) . ?
C94 C95 1.371(11) . ?
C95 C96 1.327(14) . ?
C96 C97 1.395(15) . ?
C97 C98 1.376(13) . ?
C99 C104 1.392(10) . ?
C99 C100 1.396(10) . ?
C100 C101 1.378(11) . ?
C101 C102 1.383(15) . ?
C102 C103 1.378(16) . ?
C103 C104 1.394(12) . ?
C105 C110 1.379(10) . ?
C105 C106 1.392(10) . ?
C106 C107 1.382(11) . ?
C107 C108 1.344(12) . ?
C108 C109 1.376(12) . ?
C109 C110 1.409(10) . ?
C1S C2S 1.499(10) . ?
C3S C4S 1.487(10) . ?
